data_7200257
loop_
_publ_author_name
'Aaker\"oy, Christer B.'
'Salmon, Debra J.'
'Smith, Michelle M.'
'Desper, John'

_publ_section_title
;
 Cyanooximes as effective and selective co-crystallizing agents
;
_journal_coden_ASTM CRECF4
_journal_issue 3
_journal_name_full CrystEngComm
_journal_page_first 439
_journal_page_last 443
_journal_paper_doi 10.1039/b811322j
_journal_volume 11
_journal_year 2009
_chemical_formula_moiety
;
(C8 H5 N2 O Br) (C17 H15 N3)
;
_chemical_formula_sum 'C25 H20 Br N5 O'
_chemical_formula_weight 486.37
_chemical_name_common
;4-bromo-PhC(CN)(N=OH), (3-((5,6-dimethylbenzimidazol-1-
yl)methyl)PhCN
;
_chemical_name_systematic
;
4-bromo-PhC(CN)(N=OH), (3-[(5,6-dimethylbenzimidazol-1-yl)methyl]PhCN
;
_space_group_IT_number 2
_symmetry_cell_setting triclinic
_symmetry_space_group_name_Hall '-P 1'
_symmetry_space_group_name_H-M 'P -1'
_atom_sites_solution_hydrogens geom
_atom_sites_solution_primary direct
_atom_sites_solution_secondary difmap
_audit_creation_method SHELXL-97
_cell_angle_alpha 70.067(19)
_cell_angle_beta 83.78(3)
_cell_angle_gamma 82.22(3)
_cell_formula_units_Z 2
_cell_length_a 6.039(3)
_cell_length_b 13.982(6)
_cell_length_c 14.166(6)
_cell_measurement_reflns_used 1383
_cell_measurement_temperature 173(2)
_cell_measurement_theta_max 18.50
_cell_measurement_theta_min 2.95
_cell_volume 1111.6(9)
_computing_cell_refinement 'Bruker XSCANS'
_computing_data_collection 'Bruker XSCANS'
_computing_data_reduction 'Bruker SHELXTL'
_computing_molecular_graphics 'Bruker SHELXTL'
_computing_publication_material 'Bruker SHELXTL'
_computing_structure_refinement 'SHELXL-97 (Sheldrick, 1997)'
_computing_structure_solution 'SHELXS-97 (Sheldrick, 1990)'
_diffrn_ambient_temperature 173(2)
_diffrn_measured_fraction_theta_full 0.986
_diffrn_measured_fraction_theta_max 0.986
_diffrn_measurement_device_type 'CCD area detector'
_diffrn_measurement_method 'phi and omega scans'
_diffrn_radiation_monochromator graphite
_diffrn_radiation_source 'fine-focus sealed tube'
_diffrn_radiation_type MoK\a
_diffrn_radiation_wavelength 0.71073
_diffrn_reflns_av_R_equivalents 0.2759
_diffrn_reflns_av_sigmaI/netI 0.3704
_diffrn_reflns_limit_h_max 7
_diffrn_reflns_limit_h_min -7
_diffrn_reflns_limit_k_max 18
_diffrn_reflns_limit_k_min -18
_diffrn_reflns_limit_l_max 18
_diffrn_reflns_limit_l_min -18
_diffrn_reflns_number 16974
_diffrn_reflns_theta_full 27.39
_diffrn_reflns_theta_max 27.39
_diffrn_reflns_theta_min 1.53
_exptl_absorpt_coefficient_mu 1.877
_exptl_absorpt_correction_type none
_exptl_crystal_colour colorless
_exptl_crystal_density_diffrn 1.453
_exptl_crystal_density_method 'not measured'
_exptl_crystal_description plate
_exptl_crystal_F_000 496
_exptl_crystal_size_max 0.40
_exptl_crystal_size_mid 0.15
_exptl_crystal_size_min 0.04
_refine_diff_density_max 0.789
_refine_diff_density_min -0.493
_refine_diff_density_rms 0.157
_refine_ls_extinction_coef 0.059(6)
_refine_ls_extinction_expression Fc^*^=kFc[1+0.001xFc^2^\l^3^/sin(2\q)]^-1/4^
_refine_ls_extinction_method SHELXL
_refine_ls_goodness_of_fit_ref 0.795
_refine_ls_hydrogen_treatment constr
_refine_ls_matrix_type full
_refine_ls_number_parameters 292
_refine_ls_number_reflns 4980
_refine_ls_number_restraints 0
_refine_ls_restrained_S_all 0.795
_refine_ls_R_factor_all 0.2524
_refine_ls_R_factor_gt 0.0716
_refine_ls_shift/su_max 0.000
_refine_ls_shift/su_mean 0.000
_refine_ls_structure_factor_coef Fsqd
_refine_ls_weighting_details 'calc w=1/[\s^2^(Fo^2^)+(0.0700P)^2^+0.0000P] where P=(Fo^2^+2Fc^2^)/3'
_refine_ls_weighting_scheme calc
_refine_ls_wR_factor_gt 0.1546
_refine_ls_wR_factor_ref 0.2081
_reflns_number_gt 1475
_reflns_number_total 4980
_reflns_threshold_expression >2sigma(I)
_cod_data_source_file B811322J.txt
_cod_data_source_block A4
_cod_depositor_comments
;
The following automatic conversions were performed:
'_symmetry_cell_setting' value 'Triclinic' changed to 'triclinic'
according to '/home/saulius/struct/CIF-dictionaries/cif_core.dic'
dictionary named 'cif_core.dic' version 2.4.1 from 2010-06-29.

Automatic conversion script
Id: cif_fix_enum 1527 2010-12-29 10:47:43Z saulius 

 Replaced the incorrect bibliographical reference to the original
 publication with a proper one.

 Antanas Vaitkus,
 2019-09-18
;
_cod_original_sg_symbol_H-M P-1
_cod_database_code 7200257

loop_
_symmetry_equiv_pos_as_xyz
'x, y, z'
'-x, -y, -z'

loop_
_atom_site_label
_atom_site_type_symbol
_atom_site_fract_x
_atom_site_fract_y
_atom_site_fract_z
_atom_site_U_iso_or_equiv
_atom_site_adp_type
_atom_site_occupancy
_atom_site_symmetry_multiplicity
_atom_site_calc_flag
_atom_site_refinement_flags
_atom_site_disorder_assembly
_atom_site_disorder_group
Br1 Br 1.87028(15) -0.02316(7) 0.27426(7) 0.0698(5) Uani 1 1 d . . .
N11 N 0.2436(9) 0.5147(4) 0.3121(4) 0.0393(15) Uani 1 1 d . . .
C12 C 0.3975(11) 0.4939(6) 0.3819(6) 0.046(2) Uani 1 1 d . . .
H12 H 0.3778 0.5204 0.4361 0.055 Uiso 1 1 calc R . .
N13 N 0.5742(9) 0.4345(4) 0.3675(4) 0.0394(15) Uani 1 1 d . . .
C14 C 0.5398(10) 0.4154(5) 0.2800(5) 0.0313(17) Uani 1 1 d . . .
C15 C 0.6713(11) 0.3583(5) 0.2282(5) 0.0367(18) Uani 1 1 d . . .
H15 H 0.8156 0.3274 0.2494 0.044 Uiso 1 1 calc R . .
C16 C 0.5925(11) 0.3467(5) 0.1464(5) 0.0374(18) Uani 1 1 d . . .
C17 C 0.3817(11) 0.3987(5) 0.1116(5) 0.0364(18) Uani 1 1 d . . .
C18 C 0.2526(11) 0.4570(5) 0.1621(5) 0.0386(18) Uani 1 1 d . . .
H18 H 0.1108 0.4908 0.1399 0.046 Uiso 1 1 calc R . .
C19 C 0.3351(10) 0.4651(5) 0.2459(5) 0.0322(17) Uani 1 1 d . . .
C20 C 0.7284(12) 0.2818(6) 0.0915(5) 0.049(2) Uani 1 1 d . . .
H20A H 0.8762 0.2596 0.1188 0.074 Uiso 1 1 calc R . .
H20B H 0.7462 0.3217 0.0197 0.074 Uiso 1 1 calc R . .
H20C H 0.6517 0.2217 0.0999 0.074 Uiso 1 1 calc R . .
C21 C 0.3023(12) 0.3865(6) 0.0206(5) 0.049(2) Uani 1 1 d . . .
H21A H 0.1495 0.4203 0.0098 0.074 Uiso 1 1 calc R . .
H21B H 0.3035 0.3136 0.0304 0.074 Uiso 1 1 calc R . .
H21C H 0.4016 0.4178 -0.0383 0.074 Uiso 1 1 calc R . .
C31 C -0.0516(11) 0.8194(6) 0.0754(6) 0.0377(18) Uani 1 1 d . . .
C32 C -0.0838(10) 0.7282(6) 0.1497(5) 0.0344(17) Uani 1 1 d . . .
H32 H -0.2107 0.6945 0.1506 0.041 Uiso 1 1 calc R . .
C33 C 0.0669(10) 0.6850(5) 0.2236(5) 0.0337(17) Uani 1 1 d . . .
C34 C 0.2479(11) 0.7397(6) 0.2223(6) 0.046(2) Uani 1 1 d . . .
H34 H 0.3500 0.7130 0.2739 0.055 Uiso 1 1 calc R . .
C35 C 0.2785(12) 0.8302(6) 0.1482(6) 0.046(2) Uani 1 1 d . . .
H35 H 0.4026 0.8654 0.1480 0.056 Uiso 1 1 calc R . .
C36 C 0.1295(12) 0.8713(6) 0.0730(6) 0.046(2) Uani 1 1 d . . .
H36 H 0.1514 0.9341 0.0208 0.055 Uiso 1 1 calc R . .
C37 C -0.2049(14) 0.8626(6) -0.0011(7) 0.048(2) Uani 1 1 d . . .
N37 N -0.3323(12) 0.9012(5) -0.0629(5) 0.059(2) Uani 1 1 d . . .
C38 C 0.0379(10) 0.5844(5) 0.3056(5) 0.0370(18) Uani 1 1 d . . .
H38A H -0.0006 0.5960 0.3708 0.044 Uiso 1 1 calc R . .
H38B H -0.0868 0.5531 0.2914 0.044 Uiso 1 1 calc R . .
C41 C 1.3779(11) 0.1796(5) 0.4220(5) 0.0339(17) Uani 1 1 d . . .
C42 C 1.3148(12) 0.1538(5) 0.3447(5) 0.0419(19) Uani 1 1 d . . .
H42 H 1.1682 0.1769 0.3222 0.050 Uiso 1 1 calc R . .
C43 C 1.4590(12) 0.0949(6) 0.2981(5) 0.047(2) Uani 1 1 d . . .
H43 H 1.4161 0.0806 0.2421 0.056 Uiso 1 1 calc R . .
C44 C 1.6683(12) 0.0572(5) 0.3359(6) 0.0422(19) Uani 1 1 d . . .
C45 C 1.7330(12) 0.0804(6) 0.4144(6) 0.048(2) Uani 1 1 d . . .
H45 H 1.8766 0.0543 0.4393 0.058 Uiso 1 1 calc R . .
C46 C 1.5890(11) 0.1418(6) 0.4576(6) 0.047(2) Uani 1 1 d . . .
H46 H 1.6344 0.1583 0.5119 0.056 Uiso 1 1 calc R . .
C47 C 1.2305(11) 0.2470(5) 0.4664(5) 0.0347(18) Uani 1 1 d . . .
N47 N 1.0380(9) 0.2893(5) 0.4295(4) 0.0423(15) Uani 1 1 d . . .
O47 O 0.9228(7) 0.3514(4) 0.4782(3) 0.0457(13) Uani 1 1 d . . .
H47 H 0.8012 0.3766 0.4515 0.069 Uiso 1 1 calc R . .
C48 C 1.3040(11) 0.2691(6) 0.5517(6) 0.043(2) Uani 1 1 d . . .
N48 N 1.3630(9) 0.2891(5) 0.6150(5) 0.059(2) Uani 1 1 d . . .

loop_
_atom_site_aniso_label
_atom_site_aniso_U_11
_atom_site_aniso_U_22
_atom_site_aniso_U_33
_atom_site_aniso_U_23
_atom_site_aniso_U_13
_atom_site_aniso_U_12
Br1 0.0678(7) 0.0662(8) 0.0744(8) -0.0319(5) 0.0147(5) 0.0039(5)
N11 0.035(3) 0.048(4) 0.029(3) -0.008(3) 0.001(3) -0.002(3)
C12 0.038(4) 0.060(6) 0.039(5) -0.021(4) -0.003(4) 0.008(4)
N13 0.034(3) 0.042(4) 0.040(4) -0.012(3) -0.002(3) 0.000(3)
C14 0.021(4) 0.040(5) 0.035(4) -0.017(4) -0.001(3) -0.002(3)
C15 0.028(4) 0.041(5) 0.039(5) -0.009(4) -0.002(3) -0.008(3)
C16 0.042(4) 0.041(5) 0.031(4) -0.014(4) 0.011(4) -0.011(4)
C17 0.041(4) 0.035(5) 0.034(4) -0.010(4) 0.000(4) -0.010(4)
C18 0.044(4) 0.040(5) 0.033(5) -0.015(4) 0.005(4) -0.006(4)
C19 0.033(4) 0.034(4) 0.035(4) -0.020(4) 0.001(3) -0.003(3)
C20 0.049(5) 0.053(5) 0.044(5) -0.018(4) 0.006(4) -0.001(4)
C21 0.054(5) 0.057(6) 0.042(5) -0.023(4) -0.003(4) -0.009(4)
C31 0.035(4) 0.045(5) 0.041(5) -0.024(4) -0.003(4) -0.005(4)
C32 0.028(4) 0.050(5) 0.027(4) -0.016(4) 0.006(3) -0.008(4)
C33 0.023(4) 0.043(5) 0.038(5) -0.019(4) 0.000(3) -0.001(4)
C34 0.036(4) 0.057(6) 0.050(5) -0.025(5) -0.009(4) 0.003(4)
C35 0.037(4) 0.035(5) 0.062(6) -0.010(4) -0.008(4) -0.002(4)
C36 0.047(5) 0.042(5) 0.049(5) -0.018(4) 0.004(4) -0.004(4)
C37 0.060(6) 0.027(5) 0.055(6) -0.013(4) 0.003(5) -0.010(4)
N37 0.068(5) 0.060(5) 0.049(5) -0.015(4) -0.004(4) -0.015(4)
C38 0.020(3) 0.056(5) 0.032(4) -0.015(4) -0.001(3) 0.007(4)
C41 0.038(4) 0.032(4) 0.029(4) -0.007(4) 0.005(3) -0.006(3)
C42 0.040(4) 0.049(5) 0.038(5) -0.018(4) 0.004(4) -0.007(4)
C43 0.049(5) 0.055(5) 0.031(5) -0.009(4) 0.005(4) -0.009(4)
C44 0.051(5) 0.031(5) 0.040(5) -0.009(4) 0.005(4) -0.004(4)
C45 0.039(4) 0.051(5) 0.056(6) -0.021(5) -0.002(4) -0.001(4)
C46 0.036(4) 0.056(6) 0.046(5) -0.012(4) -0.001(4) -0.007(4)
C47 0.027(4) 0.039(5) 0.039(5) -0.014(4) 0.004(3) -0.007(3)
N47 0.036(3) 0.048(4) 0.044(4) -0.018(3) 0.005(3) -0.005(3)
O47 0.034(3) 0.062(4) 0.044(3) -0.024(3) -0.007(2) 0.009(3)
C48 0.031(4) 0.059(6) 0.042(5) -0.022(4) 0.001(4) -0.003(4)
N48 0.038(4) 0.094(6) 0.054(5) -0.038(4) -0.006(3) 0.002(4)

loop_
_atom_type_symbol
_atom_type_description
_atom_type_scat_dispersion_real
_atom_type_scat_dispersion_imag
_atom_type_scat_source
C C 0.0033 0.0016 'International Tables Vol C Tables 4.2.6.8 and 6.1.1.4'
H H 0.0000 0.0000 'International Tables Vol C Tables 4.2.6.8 and 6.1.1.4'
N N 0.0061 0.0033 'International Tables Vol C Tables 4.2.6.8 and 6.1.1.4'
O O 0.0106 0.0060 'International Tables Vol C Tables 4.2.6.8 and 6.1.1.4'
Br Br -0.2901 2.4595 'International Tables Vol C Tables 4.2.6.8 and 6.1.1.4'

loop_
_geom_angle_atom_site_label_1
_geom_angle_atom_site_label_2
_geom_angle_atom_site_label_3
_geom_angle
_geom_angle_site_symmetry_1
_geom_angle_site_symmetry_3
_geom_angle_publ_flag
C12 N11 C19 105.4(6) . . ?
C12 N11 C38 125.7(6) . . ?
C19 N11 C38 128.6(6) . . ?
N13 C12 N11 113.9(6) . . ?
N13 C12 H12 123.0 . . ?
N11 C12 H12 123.0 . . ?
C12 N13 C14 104.9(6) . . ?
C15 C14 C19 120.2(6) . . ?
C15 C14 N13 131.0(6) . . ?
C19 C14 N13 108.8(6) . . ?
C16 C15 C14 119.5(6) . . ?
C16 C15 H15 120.2 . . ?
C14 C15 H15 120.2 . . ?
C15 C16 C17 119.8(6) . . ?
C15 C16 C20 120.5(7) . . ?
C17 C16 C20 119.7(7) . . ?
C18 C17 C16 120.6(7) . . ?
C18 C17 C21 120.8(7) . . ?
C16 C17 C21 118.6(6) . . ?
C17 C18 C19 118.1(7) . . ?
C17 C18 H18 121.0 . . ?
C19 C18 H18 121.0 . . ?
N11 C19 C18 131.2(6) . . ?
N11 C19 C14 107.0(6) . . ?
C18 C19 C14 121.7(6) . . ?
C16 C20 H20A 109.5 . . ?
C16 C20 H20B 109.5 . . ?
H20A C20 H20B 109.5 . . ?
C16 C20 H20C 109.5 . . ?
H20A C20 H20C 109.5 . . ?
H20B C20 H20C 109.5 . . ?
C17 C21 H21A 109.5 . . ?
C17 C21 H21B 109.5 . . ?
H21A C21 H21B 109.5 . . ?
C17 C21 H21C 109.5 . . ?
H21A C21 H21C 109.5 . . ?
H21B C21 H21C 109.5 . . ?
C32 C31 C36 121.1(7) . . ?
C32 C31 C37 120.3(7) . . ?
C36 C31 C37 118.6(7) . . ?
C31 C32 C33 120.5(6) . . ?
C31 C32 H32 119.7 . . ?
C33 C32 H32 119.7 . . ?
C32 C33 C34 118.0(7) . . ?
C32 C33 C38 121.9(6) . . ?
C34 C33 C38 120.1(6) . . ?
C35 C34 C33 120.9(7) . . ?
C35 C34 H34 119.5 . . ?
C33 C34 H34 119.5 . . ?
C34 C35 C36 120.4(7) . . ?
C34 C35 H35 119.8 . . ?
C36 C35 H35 119.8 . . ?
C31 C36 C35 118.9(7) . . ?
C31 C36 H36 120.6 . . ?
C35 C36 H36 120.6 . . ?
N37 C37 C31 177.5(8) . . ?
N11 C38 C33 110.5(5) . . ?
N11 C38 H38A 109.5 . . ?
C33 C38 H38A 109.5 . . ?
N11 C38 H38B 109.5 . . ?
C33 C38 H38B 109.5 . . ?
H38A C38 H38B 108.1 . . ?
C42 C41 C46 118.9(7) . . ?
C42 C41 C47 121.5(6) . . ?
C46 C41 C47 119.6(7) . . ?
C41 C42 C43 121.8(7) . . ?
C41 C42 H42 119.1 . . ?
C43 C42 H42 119.1 . . ?
C42 C43 C44 118.0(7) . . ?
C42 C43 H43 121.0 . . ?
C44 C43 H43 121.0 . . ?
C45 C44 C43 121.0(7) . . ?
C45 C44 Br1 119.6(6) . . ?
C43 C44 Br1 119.4(6) . . ?
C44 C45 C46 119.9(7) . . ?
C44 C45 H45 120.1 . . ?
C46 C45 H45 120.1 . . ?
C45 C46 C41 120.3(7) . . ?
C45 C46 H46 119.9 . . ?
C41 C46 H46 119.9 . . ?
N47 C47 C41 120.7(6) . . ?
N47 C47 C48 120.1(6) . . ?
C41 C47 C48 119.1(6) . . ?
C47 N47 O47 113.4(6) . . ?
N47 O47 H47 109.5 . . ?
N48 C48 C47 177.6(9) . . ?

loop_
_geom_bond_atom_site_label_1
_geom_bond_atom_site_label_2
_geom_bond_distance
_geom_bond_site_symmetry_2
_geom_bond_publ_flag
Br1 C44 1.892(7) . ?
N11 C12 1.362(8) . ?
N11 C19 1.376(8) . ?
N11 C38 1.462(8) . ?
C12 N13 1.303(8) . ?
C12 H12 0.9500 . ?
N13 C14 1.396(8) . ?
C14 C15 1.381(9) . ?
C14 C19 1.383(8) . ?
C15 C16 1.365(9) . ?
C15 H15 0.9500 . ?
C16 C17 1.426(9) . ?
C16 C20 1.498(9) . ?
C17 C18 1.375(9) . ?
C17 C21 1.492(9) . ?
C18 C19 1.381(9) . ?
C18 H18 0.9500 . ?
C20 H20A 0.9800 . ?
C20 H20B 0.9800 . ?
C20 H20C 0.9800 . ?
C21 H21A 0.9800 . ?
C21 H21B 0.9800 . ?
C21 H21C 0.9800 . ?
C31 C32 1.370(9) . ?
C31 C36 1.384(9) . ?
C31 C37 1.420(11) . ?
C32 C33 1.384(9) . ?
C32 H32 0.9500 . ?
C33 C34 1.412(9) . ?
C33 C38 1.507(9) . ?
C34 C35 1.361(10) . ?
C34 H34 0.9500 . ?
C35 C36 1.387(10) . ?
C35 H35 0.9500 . ?
C36 H36 0.9500 . ?
C37 N37 1.166(9) . ?
C38 H38A 0.9900 . ?
C38 H38B 0.9900 . ?
C41 C42 1.369(9) . ?
C41 C46 1.391(9) . ?
C41 C47 1.459(9) . ?
C42 C43 1.387(9) . ?
C42 H42 0.9500 . ?
C43 C44 1.391(9) . ?
C43 H43 0.9500 . ?
C44 C45 1.368(10) . ?
C45 C46 1.381(10) . ?
C45 H45 0.9500 . ?
C46 H46 0.9500 . ?
C47 N47 1.307(8) . ?
C47 C48 1.470(10) . ?
N47 O47 1.362(7) . ?
O47 H47 0.8400 . ?
C48 N48 1.130(8) . ?

loop_
_geom_hbond_atom_site_label_D
_geom_hbond_atom_site_label_H
_geom_hbond_atom_site_label_A
_geom_hbond_distance_DH
_geom_hbond_distance_HA
_geom_hbond_distance_DA
_geom_hbond_angle_DHA
_geom_hbond_site_symmetry_A
O47 H47 N13 0.84 1.83 2.656(7) 167.3 .

loop_
_geom_torsion_atom_site_label_1
_geom_torsion_atom_site_label_2
_geom_torsion_atom_site_label_3
_geom_torsion_atom_site_label_4
_geom_torsion
_geom_torsion_site_symmetry_1
_geom_torsion_site_symmetry_2
_geom_torsion_site_symmetry_3
_geom_torsion_site_symmetry_4
_geom_torsion_publ_flag
C19 N11 C12 N13 -1.4(8) . . . . ?
C38 N11 C12 N13 -175.5(6) . . . . ?
N11 C12 N13 C14 1.4(8) . . . . ?
C12 N13 C14 C15 179.4(7) . . . . ?
C12 N13 C14 C19 -0.8(8) . . . . ?
C19 C14 C15 C16 -3.6(10) . . . . ?
N13 C14 C15 C16 176.2(7) . . . . ?
C14 C15 C16 C17 3.9(10) . . . . ?
C14 C15 C16 C20 -177.6(6) . . . . ?
C15 C16 C17 C18 -2.7(10) . . . . ?
C20 C16 C17 C18 178.8(6) . . . . ?
C15 C16 C17 C21 178.6(6) . . . . ?
C20 C16 C17 C21 0.0(10) . . . . ?
C16 C17 C18 C19 1.2(10) . . . . ?
C21 C17 C18 C19 179.9(6) . . . . ?
C12 N11 C19 C18 178.2(7) . . . . ?
C38 N11 C19 C18 -7.9(12) . . . . ?
C12 N11 C19 C14 0.8(7) . . . . ?
C38 N11 C19 C14 174.7(6) . . . . ?
C17 C18 C19 N11 -177.9(7) . . . . ?
C17 C18 C19 C14 -0.9(10) . . . . ?
C15 C14 C19 N11 179.8(6) . . . . ?
N13 C14 C19 N11 0.0(7) . . . . ?
C15 C14 C19 C18 2.1(10) . . . . ?
N13 C14 C19 C18 -177.7(6) . . . . ?
C36 C31 C32 C33 -1.1(10) . . . . ?
C37 C31 C32 C33 179.0(6) . . . . ?
C31 C32 C33 C34 2.7(9) . . . . ?
C31 C32 C33 C38 -179.2(6) . . . . ?
C32 C33 C34 C35 -2.7(10) . . . . ?
C38 C33 C34 C35 179.2(6) . . . . ?
C33 C34 C35 C36 1.0(11) . . . . ?
C32 C31 C36 C35 -0.6(10) . . . . ?
C37 C31 C36 C35 179.2(7) . . . . ?
C34 C35 C36 C31 0.7(11) . . . . ?
C12 N11 C38 C33 101.6(8) . . . . ?
C19 N11 C38 C33 -71.1(8) . . . . ?
C32 C33 C38 N11 128.6(6) . . . . ?
C34 C33 C38 N11 -53.4(8) . . . . ?
C46 C41 C42 C43 -2.9(10) . . . . ?
C47 C41 C42 C43 176.1(6) . . . . ?
C41 C42 C43 C44 3.5(10) . . . . ?
C42 C43 C44 C45 -2.2(11) . . . . ?
C42 C43 C44 Br1 -179.8(5) . . . . ?
C43 C44 C45 C46 0.2(11) . . . . ?
Br1 C44 C45 C46 177.9(5) . . . . ?
C44 C45 C46 C41 0.5(11) . . . . ?
C42 C41 C46 C45 0.9(10) . . . . ?
C47 C41 C46 C45 -178.1(7) . . . . ?
C42 C41 C47 N47 -3.9(10) . . . . ?
C46 C41 C47 N47 175.1(6) . . . . ?
C42 C41 C47 C48 177.8(6) . . . . ?
C46 C41 C47 C48 -3.2(10) . . . . ?
C41 C47 N47 O47 -178.8(5) . . . . ?
C48 C47 N47 O47 -0.5(9) . . . . ?

loop_
_cod_related_entry_id
_cod_related_entry_database
_cod_related_entry_code
1 ChemSpider 30653536
